data_8104139
loop_
_publ_author_name
'Kirkby, S.J.'
'Lough, A.J.'
'Ozin, G.A.'

_publ_section_title
;
 Crystal structure of potassium aluminium fluoride phosphate, K Al F P O4
;
_journal_name_full 'Zeitschrift fuer Kristallographie (149,1979-)'
_journal_page_first 956
_journal_page_last 956
_journal_volume 210
_journal_year 1995
_chemical_formula_sum 'Al F K O4 P'
_chemical_name_systematic 'K (Al F (P O4))'
_space_group_IT_number 52
_symmetry_space_group_name_Hall '-P 2a 2bc'
_symmetry_space_group_name_H-M 'P n n a'
_cell_angle_alpha 90
_cell_angle_beta 90
_cell_angle_gamma 90
_cell_formula_units_Z 8
_cell_length_a 12.612
_cell_length_b 10.172
_cell_length_c 6.205
_cell_volume 796.035
_citation_journal_id_ASTM ZEKRDZ
_cod_data_source_file Kirkby_ZEKRDZ_1995_1849.cif
_cod_data_source_block Al1F1K1O4P1
_cod_original_cell_volume 796.0349
_cod_original_formula_sum 'Al1 F1 K1 O4 P1'
_cod_database_code 8104139

loop_
_symmetry_equiv_pos_as_xyz
x,y,z
-x+1/2,-y,z
x,-y+1/2,-z+1/2
-x+1/2,y+1/2,-z+1/2
-x,-y,-z
x-1/2,y,-z
-x,y-1/2,z-1/2
x-1/2,-y-1/2,z-1/2

loop_
_atom_site_label
_atom_site_type_symbol
_atom_site_fract_x
_atom_site_fract_y
_atom_site_fract_z
_atom_site_occupancy
_atom_site_U_iso_or_equiv
Al1 Al+3 0.63439 0.25 -0.25 1 0.0
O4 O-2 0.7349 0.12 -0.2796 1 0.0
O1 O-2 0.4921 0.3662 0.2021 1 0.0
P1 P+5 0.56615 0.25 0.25 1 0.0
F1 F-1 0.5269 0.3785 -0.2199 1 0.0
O3 O-2 0.6517 0.5202 0.0658 1 0.0
P2 P+5 0.75 0.5 -0.0735 1 0.0
K1 K+1 0.8501 0.1803 0.0493 0.636 0.0
K2 K+1 0.8572 0.0812 0.0339 0.364 0.0
Al2 Al+3 0.5 0.5 0 1 0.0
O2 O-2 0.6346 0.2182 0.055 1 0.0
